data_2217517
loop_
_publ_author_name
'Lee, Kajin'
'Lough, Alan J.'
'Manners, Ian'

_publ_section_title
;
 [1,2-Bis(dimethylphosphino)ethane]carbonyl(\h^5^-cyclopentadienyl)iron(II)
 diphenylphosphinoylborate
;
_journal_coeditor_code HB2681
_journal_issue 2
_journal_name_full 'Acta Crystallographica Section E'
_journal_page_first m338
_journal_page_last m339
_journal_paper_doi 10.1107/S1600536807068651
_journal_volume 64
_journal_year 2008
_chemical_formula_iupac '[Fe (C5 H5) (C6 H16 P2) (C O)] (C12 H13 B O P)'
_chemical_formula_moiety 'C12 H21 Fe O P2 +, C12 H13 B O P -'
_chemical_formula_sum 'C24 H34 B Fe O2 P3'
_chemical_formula_weight 514.08
_chemical_name_systematic
;
[1,2-Bis(dimethylphosphino)ethane]carbonyl(\h^5^-cyclopentadienyl)iron(II)
diphenylphosphinoylborate
;
_space_group_IT_number 2
_symmetry_cell_setting triclinic
_symmetry_space_group_name_Hall '-P 1'
_symmetry_space_group_name_H-M 'P -1'
_atom_sites_solution_hydrogens geom
_atom_sites_solution_primary direct
_atom_sites_solution_secondary difmap
_cell_angle_alpha 67.491(3)
_cell_angle_beta 81.155(2)
_cell_angle_gamma 71.497(3)
_cell_formula_units_Z 2
_cell_length_a 9.0244(5)
_cell_length_b 11.4671(4)
_cell_length_c 14.0568(7)
_cell_measurement_reflns_used 8558
_cell_measurement_temperature 150.0(10)
_cell_measurement_theta_max 25.0
_cell_measurement_theta_min 2.6
_cell_volume 1273.50(11)
_computing_cell_refinement 'Denzo-SMN (Otwinowski & Minor, 1997)'
_computing_data_collection 'Collect (Nonius, 1997-2002)'
_computing_data_reduction 'Denzo-SMN (Otwinowski & Minor, 1997)'
_computing_molecular_graphics 'PLATON (Spek, 2003) and SHELXTL  (Sheldrick, 2001)'
_computing_publication_material 'SHELXTL  (Sheldrick, 2001)'
_computing_structure_refinement 'SHELXTL (Sheldrick, 2001)'
_computing_structure_solution 'SIR-92 (Altomare <i>et al.</i>,  1994)'
_diffrn_ambient_temperature 150.0(10)
_diffrn_detector_area_resol_mean 9
_diffrn_measured_fraction_theta_full 0.95
_diffrn_measured_fraction_theta_max 0.95
_diffrn_measurement_device_type 'Nonius KappaCCD'
_diffrn_measurement_method '\f scans and \w scans with \k offsets'
_diffrn_radiation_monochromator graphite
_diffrn_radiation_source 'fine-focus sealed tube'
_diffrn_radiation_type MoK\a
_diffrn_radiation_wavelength 0.71073
_diffrn_reflns_av_R_equivalents 0.0913
_diffrn_reflns_av_sigmaI/netI 0.0938
_diffrn_reflns_limit_h_max 10
_diffrn_reflns_limit_h_min -10
_diffrn_reflns_limit_k_max 13
_diffrn_reflns_limit_k_min -12
_diffrn_reflns_limit_l_max 16
_diffrn_reflns_limit_l_min -16
_diffrn_reflns_number 8558
_diffrn_reflns_theta_full 25.0
_diffrn_reflns_theta_max 25.0
_diffrn_reflns_theta_min 2.6
_diffrn_standards_number 0
_exptl_absorpt_coefficient_mu 0.799
_exptl_absorpt_correction_T_max 0.943
_exptl_absorpt_correction_T_min 0.521
_exptl_absorpt_correction_type multi-scan
_exptl_absorpt_process_details '(SORTAV; Blessing, 1995)'
_exptl_crystal_colour 'pale yellow'
_exptl_crystal_density_diffrn 1.341
_exptl_crystal_density_method 'not measured'
_exptl_crystal_description 'cut needle'
_exptl_crystal_F_000 540
_exptl_crystal_size_max 0.20
_exptl_crystal_size_mid 0.14
_exptl_crystal_size_min 0.12
_refine_diff_density_max 0.809
_refine_diff_density_min -0.792
_refine_ls_extinction_method none
_refine_ls_goodness_of_fit_ref 1.054
_refine_ls_hydrogen_treatment mixed
_refine_ls_matrix_type full
_refine_ls_number_parameters 296
_refine_ls_number_reflns 4217
_refine_ls_number_restraints 0
_refine_ls_restrained_S_all 1.054
_refine_ls_R_factor_all 0.0956
_refine_ls_R_factor_gt 0.0584
_refine_ls_shift/su_max 0.002
_refine_ls_shift/su_mean 0.000
_refine_ls_structure_factor_coef Fsqd
_refine_ls_weighting_details 'calc w=1/[\s^2^(Fo^2^)+(0.0844P)^2^+1.3773P] where P=(Fo^2^+2Fc^2^)/3'
_refine_ls_weighting_scheme calc
_refine_ls_wR_factor_gt 0.1438
_refine_ls_wR_factor_ref 0.1763
_reflns_number_gt 2935
_reflns_number_total 4217
_reflns_threshold_expression I>2\s(I)
_cod_data_source_file hb2681.cif
_cod_data_source_block I
_cod_depositor_comments
;
The following automatic conversions were performed:
'_symmetry_cell_setting' value 'Triclinic' changed to 'triclinic'
according to '/home/saulius/struct/CIF-dictionaries/cif_core.dic'
dictionary named 'cif_core.dic' version 2.4.1 from 2010-06-29.

Automatic conversion script
Id: cif_fix_enum 1527 2010-12-29 10:47:43Z saulius 

The following automatic conversions were performed:

'_symmetry_cell_setting' value 'Triclinic' changed to 'triclinic'
according to /home/saulius/struct/CIF-dictionaries/cif_core.dic
dictionary named 'cif_core.dic' version 2.4.1 from 2010-06-29.

Automatic conversion script
Id: cif_fix_values 1715 2011-07-08 13:25:40Z adriana 
;
_cod_database_code 2217517
_cod_database_fobs_code 2217517

loop_
_symmetry_equiv_pos_as_xyz
'x, y, z'
'-x, -y, -z'

loop_
_atom_site_type_symbol
_atom_site_label
_atom_site_fract_x
_atom_site_fract_y
_atom_site_fract_z
_atom_site_U_iso_or_equiv
_atom_site_adp_type
_atom_site_calc_flag
_atom_site_refinement_flags
_atom_site_occupancy
Fe Fe1 0.22249(8) 0.31967(6) 0.79005(5) 0.0227(2) Uani d . 1
P P1 -0.03606(15) 0.38455(12) 0.78938(10) 0.0256(3) Uani d . 1
P P2 0.20337(15) 0.11946(11) 0.82546(10) 0.0231(3) Uani d . 1
O O1 0.2462(5) 0.3727(4) 0.5707(3) 0.0444(10) Uani d . 1
C C1 0.4180(6) 0.3862(5) 0.7772(4) 0.0339(13) Uani d . 1
H H1A 0.4862 0.4108 0.7139 0.041 Uiso calc R 1
C C2 0.4403(6) 0.2587(5) 0.8551(4) 0.0294(12) Uani d . 1
H H2A 0.5270 0.1779 0.8568 0.035 Uiso calc R 1
C C3 0.3203(6) 0.2692(5) 0.9321(4) 0.0319(13) Uani d . 1
H H3A 0.3063 0.1965 0.9974 0.038 Uiso calc R 1
C C4 0.2271(6) 0.4001(5) 0.9012(4) 0.0305(12) Uani d . 1
H H4A 0.1336 0.4357 0.9409 0.037 Uiso calc R 1
C C5 0.2834(6) 0.4729(5) 0.8063(4) 0.0326(13) Uani d . 1
H H5A 0.2400 0.5691 0.7674 0.039 Uiso calc R 1
C C6 -0.1017(6) 0.2512(5) 0.7849(4) 0.0328(12) Uani d . 1
H H6A -0.2134 0.2631 0.8071 0.039 Uiso calc R 1
H H6B -0.0893 0.2506 0.7138 0.039 Uiso calc R 1
C C7 -0.0015(6) 0.1229(5) 0.8573(4) 0.0301(12) Uani d . 1
H H7A -0.0212 0.0471 0.8492 0.036 Uiso calc R 1
H H7B -0.0275 0.1172 0.9297 0.036 Uiso calc R 1
C C8 -0.1254(7) 0.5297(5) 0.6827(4) 0.0397(14) Uani d . 1
H H8A -0.2394 0.5477 0.6902 0.060 Uiso calc R 1
H H8B -0.0891 0.5149 0.6178 0.060 Uiso calc R 1
H H8C -0.0961 0.6052 0.6824 0.060 Uiso calc R 1
C C9 -0.1446(6) 0.4183(6) 0.9003(4) 0.0372(13) Uani d . 1
H H9A -0.2544 0.4233 0.8977 0.056 Uiso calc R 1
H H9B -0.1377 0.5022 0.8996 0.056 Uiso calc R 1
H H9C -0.1003 0.3476 0.9636 0.056 Uiso calc R 1
C C10 0.2542(6) 0.0595(5) 0.7200(4) 0.0337(13) Uani d . 1
H H10A 0.2284 -0.0237 0.7398 0.051 Uiso calc R 1
H H10B 0.3665 0.0453 0.7031 0.051 Uiso calc R 1
H H10C 0.1952 0.1244 0.6596 0.051 Uiso calc R 1
C C11 0.3108(6) -0.0181(5) 0.9308(4) 0.0318(12) Uani d . 1
H H11A 0.2859 -0.0984 0.9380 0.048 Uiso calc R 1
H H11B 0.2812 -0.0001 0.9950 0.048 Uiso calc R 1
H H11C 0.4233 -0.0300 0.9163 0.048 Uiso calc R 1
C C12 0.2342(6) 0.3517(4) 0.6586(4) 0.0275(12) Uani d . 1
P P3 0.21995(16) 0.08074(12) 0.22685(10) 0.0265(3) Uani d . 1
O O2 0.3092(5) 0.0325(4) 0.1455(3) 0.0482(11) Uani d . 1
C C13 0.3424(6) 0.1487(4) 0.2728(4) 0.0246(11) Uani d . 1
C C14 0.4211(6) 0.2322(5) 0.1986(4) 0.0287(12) Uani d . 1
H H14A 0.4080 0.2534 0.1276 0.034 Uiso calc R 1
C C15 0.5184(6) 0.2844(5) 0.2277(4) 0.0346(13) Uani d . 1
H H15A 0.5714 0.3412 0.1765 0.042 Uiso calc R 1
C C16 0.5383(6) 0.2541(5) 0.3308(4) 0.0332(12) Uani d . 1
H H16A 0.6064 0.2886 0.3505 0.040 Uiso calc R 1
C C17 0.4598(6) 0.1742(5) 0.4046(4) 0.0328(13) Uani d . 1
H H17A 0.4721 0.1550 0.4754 0.039 Uiso calc R 1
C C18 0.3619(6) 0.1208(5) 0.3767(4) 0.0283(12) Uani d . 1
H H18A 0.3082 0.0653 0.4285 0.034 Uiso calc R 1
C C20 0.2031(6) -0.0630(4) 0.3411(4) 0.0249(11) Uani d . 1
C C21 0.0648(6) -0.0653(5) 0.4012(4) 0.0303(12) Uani d . 1
H H21A -0.0229 0.0107 0.3858 0.036 Uiso calc R 1
C C22 0.0560(7) -0.1787(5) 0.4833(4) 0.0355(13) Uani d . 1
H H22A -0.0384 -0.1800 0.5238 0.043 Uiso calc R 1
C C23 0.1819(7) -0.2897(5) 0.5070(4) 0.0348(13) Uani d . 1
H H23A 0.1741 -0.3672 0.5631 0.042 Uiso calc R 1
C C24 0.3195(6) -0.2878(5) 0.4489(4) 0.0351(13) Uani d . 1
H H24A 0.4072 -0.3637 0.4659 0.042 Uiso calc R 1
C C25 0.3308(6) -0.1761(5) 0.3662(4) 0.0310(12) Uani d . 1
H H25A 0.4257 -0.1761 0.3262 0.037 Uiso calc R 1
B B1 0.0223(8) 0.2119(6) 0.1944(5) 0.0338(14) Uani d . 1
H H1 0.045(6) 0.298(5) 0.132(4) 0.030(13) Uiso d . 1
H H2 -0.037(7) 0.166(6) 0.160(5) 0.062(18) Uiso d . 1
H H3 -0.020(6) 0.244(5) 0.265(4) 0.043(15) Uiso d . 1

loop_
_atom_site_aniso_label
_atom_site_aniso_U_11
_atom_site_aniso_U_22
_atom_site_aniso_U_33
_atom_site_aniso_U_12
_atom_site_aniso_U_13
_atom_site_aniso_U_23
Fe1 0.0241(4) 0.0196(4) 0.0260(4) -0.0091(3) -0.0030(3) -0.0068(3)
P1 0.0240(7) 0.0230(7) 0.0301(7) -0.0048(5) -0.0049(6) -0.0097(6)
P2 0.0233(7) 0.0193(7) 0.0280(7) -0.0083(5) -0.0021(5) -0.0077(5)
O1 0.061(3) 0.040(2) 0.027(2) -0.012(2) -0.0033(19) -0.0081(17)
C1 0.033(3) 0.037(3) 0.037(3) -0.023(3) -0.003(2) -0.007(2)
C2 0.030(3) 0.024(3) 0.037(3) -0.008(2) -0.011(2) -0.009(2)
C3 0.045(3) 0.032(3) 0.029(3) -0.024(3) -0.007(3) -0.008(2)
C4 0.034(3) 0.036(3) 0.035(3) -0.015(2) 0.001(2) -0.024(2)
C5 0.034(3) 0.026(3) 0.046(3) -0.015(2) -0.007(3) -0.014(2)
C6 0.018(3) 0.039(3) 0.052(3) -0.012(2) -0.002(2) -0.025(3)
C7 0.025(3) 0.028(3) 0.045(3) -0.013(2) 0.001(2) -0.017(2)
C8 0.034(3) 0.033(3) 0.038(3) 0.004(2) -0.011(3) -0.006(2)
C9 0.029(3) 0.050(3) 0.038(3) -0.011(3) 0.005(2) -0.024(3)
C10 0.040(3) 0.024(3) 0.039(3) -0.010(2) -0.003(3) -0.013(2)
C11 0.037(3) 0.021(3) 0.034(3) -0.009(2) -0.005(2) -0.004(2)
C12 0.031(3) 0.017(3) 0.034(3) -0.008(2) -0.007(2) -0.005(2)
P3 0.0302(8) 0.0211(7) 0.0302(7) -0.0117(6) -0.0063(6) -0.0059(5)
O2 0.058(3) 0.043(2) 0.048(3) -0.021(2) 0.001(2) -0.0176(19)
C13 0.027(3) 0.017(3) 0.028(3) -0.003(2) -0.006(2) -0.007(2)
C14 0.032(3) 0.025(3) 0.029(3) -0.012(2) -0.004(2) -0.006(2)
C15 0.036(3) 0.030(3) 0.042(3) -0.017(2) -0.002(3) -0.011(2)
C16 0.034(3) 0.030(3) 0.044(3) -0.016(2) -0.007(3) -0.014(2)
C17 0.037(3) 0.027(3) 0.035(3) -0.007(2) -0.012(2) -0.009(2)
C18 0.029(3) 0.021(3) 0.032(3) -0.009(2) 0.002(2) -0.007(2)
C20 0.028(3) 0.027(3) 0.028(3) -0.015(2) -0.008(2) -0.011(2)
C21 0.025(3) 0.029(3) 0.038(3) -0.008(2) -0.003(2) -0.012(2)
C22 0.032(3) 0.037(3) 0.038(3) -0.015(3) 0.004(2) -0.012(2)
C23 0.048(4) 0.030(3) 0.027(3) -0.021(3) 0.002(3) -0.005(2)
C24 0.036(3) 0.028(3) 0.038(3) -0.005(2) -0.011(3) -0.008(2)
C25 0.031(3) 0.029(3) 0.033(3) -0.008(2) 0.000(2) -0.012(2)
B1 0.034(4) 0.029(3) 0.039(4) -0.010(3) -0.007(3) -0.010(3)

loop_
_atom_type_symbol
_atom_type_description
_atom_type_scat_dispersion_real
_atom_type_scat_dispersion_imag
_atom_type_scat_source
C C 0.0033 0.0016 'International Tables Vol C Tables 4.2.6.8 and 6.1.1.4'
H H 0.0000 0.0000 'International Tables Vol C Tables 4.2.6.8 and 6.1.1.4'
B B 0.0013 0.0007 'International Tables Vol C Tables 4.2.6.8 and 6.1.1.4'
Fe Fe 0.3463 0.8444 'International Tables Vol C Tables 4.2.6.8 and 6.1.1.4'
P P 0.1023 0.0942 'International Tables Vol C Tables 4.2.6.8 and 6.1.1.4'
O O 0.0106 0.0060 'International Tables Vol C Tables 4.2.6.8 and 6.1.1.4'

loop_
_geom_angle_atom_site_label_1
_geom_angle_atom_site_label_2
_geom_angle_atom_site_label_3
_geom_angle
C12 Fe1 C2 113.6(2)
C12 Fe1 C1 90.6(2)
C2 Fe1 C1 39.84(19)
C12 Fe1 C5 105.3(2)
C2 Fe1 C5 66.7(2)
C1 Fe1 C5 39.7(2)
C12 Fe1 C3 153.0(2)
C2 Fe1 C3 39.5(2)
C1 Fe1 C3 66.1(2)
C5 Fe1 C3 65.9(2)
C12 Fe1 C4 143.2(2)
C2 Fe1 C4 65.7(2)
C1 Fe1 C4 65.4(2)
C5 Fe1 C4 38.7(2)
C3 Fe1 C4 38.9(2)
C12 Fe1 P1 91.01(17)
C2 Fe1 P1 155.10(15)
C1 Fe1 P1 142.78(15)
C5 Fe1 P1 104.63(15)
C3 Fe1 P1 115.69(16)
C4 Fe1 P1 92.67(15)
C12 Fe1 P2 91.92(15)
C2 Fe1 P2 95.99(14)
C1 Fe1 P2 130.86(15)
C5 Fe1 P2 159.26(15)
C3 Fe1 P2 93.58(14)
C4 Fe1 P2 124.82(15)
P1 Fe1 P2 86.24(5)
C8 P1 C9 102.6(3)
C8 P1 C6 106.0(3)
C9 P1 C6 103.3(3)
C8 P1 Fe1 117.0(2)
C9 P1 Fe1 118.65(19)
C6 P1 Fe1 107.95(17)
C10 P2 C11 102.7(2)
C10 P2 C7 104.4(2)
C11 P2 C7 104.9(2)
C10 P2 Fe1 115.38(18)
C11 P2 Fe1 119.88(17)
C7 P2 Fe1 108.14(16)
C5 C1 C2 108.0(5)
C5 C1 Fe1 70.3(3)
C2 C1 Fe1 70.1(3)
C5 C1 H1A 126.0
C2 C1 H1A 126.0
Fe1 C1 H1A 126.0
C3 C2 C1 107.2(5)
C3 C2 Fe1 70.7(3)
C1 C2 Fe1 70.1(3)
C3 C2 H2A 126.4
C1 C2 H2A 126.4
Fe1 C2 H2A 126.4
C4 C3 C2 107.8(4)
C4 C3 Fe1 70.7(3)
C2 C3 Fe1 69.8(3)
C4 C3 H3A 126.1
C2 C3 H3A 126.1
Fe1 C3 H3A 126.1
C5 C4 C3 109.6(5)
C5 C4 Fe1 70.3(3)
C3 C4 Fe1 70.5(3)
C5 C4 H4A 125.2
C3 C4 H4A 125.2
Fe1 C4 H4A 125.2
C4 C5 C1 107.3(5)
C4 C5 Fe1 71.0(3)
C1 C5 Fe1 70.0(3)
C4 C5 H5A 126.3
C1 C5 H5A 126.3
Fe1 C5 H5A 126.3
C7 C6 P1 107.3(3)
C7 C6 H6A 110.3
P1 C6 H6A 110.3
C7 C6 H6B 110.3
P1 C6 H6B 110.3
H6A C6 H6B 108.5
C6 C7 P2 108.1(3)
C6 C7 H7A 110.1
P2 C7 H7A 110.1
C6 C7 H7B 110.1
P2 C7 H7B 110.1
H7A C7 H7B 108.4
P1 C8 H8A 109.5
P1 C8 H8B 109.5
H8A C8 H8B 109.5
P1 C8 H8C 109.5
H8A C8 H8C 109.5
H8B C8 H8C 109.5
P1 C9 H9A 109.5
P1 C9 H9B 109.5
H9A C9 H9B 109.5
P1 C9 H9C 109.5
H9A C9 H9C 109.5
H9B C9 H9C 109.5
P2 C10 H10A 109.5
P2 C10 H10B 109.5
H10A C10 H10B 109.5
P2 C10 H10C 109.5
H10A C10 H10C 109.5
H10B C10 H10C 109.5
P2 C11 H11A 109.5
P2 C11 H11B 109.5
H11A C11 H11B 109.5
P2 C11 H11C 109.5
H11A C11 H11C 109.5
H11B C11 H11C 109.5
O1 C12 Fe1 178.2(5)
O2 P3 C20 107.9(2)
O2 P3 C13 108.6(2)
C20 P3 C13 101.9(2)
O2 P3 B1 118.6(3)
C20 P3 B1 111.6(3)
C13 P3 B1 106.9(2)
C18 C13 C14 118.5(4)
C18 C13 P3 124.1(4)
C14 C13 P3 117.5(4)
C15 C14 C13 120.6(5)
C15 C14 H14A 119.7
C13 C14 H14A 119.7
C16 C15 C14 120.2(5)
C16 C15 H15A 119.9
C14 C15 H15A 119.9
C17 C16 C15 120.0(5)
C17 C16 H16A 120.0
C15 C16 H16A 120.0
C16 C17 C18 120.5(5)
C16 C17 H17A 119.7
C18 C17 H17A 119.7
C17 C18 C13 120.2(5)
C17 C18 H18A 119.9
C13 C18 H18A 119.9
C21 C20 C25 118.8(4)
C21 C20 P3 122.2(4)
C25 C20 P3 118.9(4)
C22 C21 C20 119.7(5)
C22 C21 H21A 120.1
C20 C21 H21A 120.1
C23 C22 C21 121.0(5)
C23 C22 H22A 119.5
C21 C22 H22A 119.5
C22 C23 C24 119.6(5)
C22 C23 H23A 120.2
C24 C23 H23A 120.2
C23 C24 C25 120.5(5)
C23 C24 H24A 119.8
C25 C24 H24A 119.8
C24 C25 C20 120.4(5)
C24 C25 H25A 119.8
C20 C25 H25A 119.8
P3 B1 H1 107(3)
P3 B1 H2 101(3)
H1 B1 H2 107(4)
P3 B1 H3 107(3)
H1 B1 H3 106(4)
H2 B1 H3 127(4)

loop_
_geom_bond_atom_site_label_1
_geom_bond_atom_site_label_2
_geom_bond_distance
_geom_bond_publ_flag
Fe1 C12 1.733(5) y
Fe1 P1 2.2129(15) y
Fe1 P2 2.2133(13) y
Fe1 C2 2.093(5) ?
Fe1 C1 2.093(5) ?
Fe1 C5 2.097(5) ?
Fe1 C3 2.105(5) ?
Fe1 C4 2.107(5) ?
P1 C8 1.811(5) ?
P1 C9 1.815(5) ?
P1 C6 1.831(5) ?
P2 C10 1.804(5) ?
P2 C11 1.818(5) ?
P2 C7 1.826(5) ?
O1 C12 1.160(6) ?
C1 C5 1.422(7) ?
C1 C2 1.426(7) ?
C1 H1A 1.0000 ?
C2 C3 1.418(7) ?
C2 H2A 1.0000 ?
C3 C4 1.401(7) ?
C3 H3A 1.0000 ?
C4 C5 1.394(7) ?
C4 H4A 1.0000 ?
C5 H5A 1.0000 ?
C6 C7 1.521(7) ?
C6 H6A 0.9900 ?
C6 H6B 0.9900 ?
C7 H7A 0.9900 ?
C7 H7B 0.9900 ?
C8 H8A 0.9800 ?
C8 H8B 0.9800 ?
C8 H8C 0.9800 ?
C9 H9A 0.9800 ?
C9 H9B 0.9800 ?
C9 H9C 0.9800 ?
C10 H10A 0.9800 ?
C10 H10B 0.9800 ?
C10 H10C 0.9800 ?
C11 H11A 0.9800 ?
C11 H11B 0.9800 ?
C11 H11C 0.9800 ?
P3 O2 1.477(4) ?
P3 C20 1.837(5) ?
P3 C13 1.844(5) ?
P3 B1 1.917(6) ?
C13 C18 1.396(7) ?
C13 C14 1.396(7) ?
C14 C15 1.388(7) ?
C14 H14A 0.9500 ?
C15 C16 1.382(7) ?
C15 H15A 0.9500 ?
C16 C17 1.369(7) ?
C16 H16A 0.9500 ?
C17 C18 1.394(7) ?
C17 H17A 0.9500 ?
C18 H18A 0.9500 ?
C20 C21 1.397(7) ?
C20 C25 1.401(7) ?
C21 C22 1.385(7) ?
C21 H21A 0.9500 ?
C22 C23 1.377(8) ?
C22 H22A 0.9500 ?
C23 C24 1.379(7) ?
C23 H23A 0.9500 ?
C24 C25 1.381(7) ?
C24 H24A 0.9500 ?
C25 H25A 0.9500 ?
B1 H1 1.09(5) ?
B1 H2 1.12(6) ?
B1 H3 1.15(5) ?

loop_
_geom_hbond_atom_site_label_D
_geom_hbond_atom_site_label_H
_geom_hbond_atom_site_label_A
_geom_hbond_site_symmetry_A
_geom_hbond_distance_DH
_geom_hbond_distance_HA
_geom_hbond_distance_DA
_geom_hbond_angle_DHA
C2 H2A O2 2_656 1.00 2.41 3.389(7) 167
C3 H3A O2 1_556 1.00 2.20 3.197(7) 172
C11 H11B O2 1_556 0.98 2.35 3.281(7) 159
C11 H11C O2 2_656 0.98 2.43 3.403(7) 171
